data_7708753
loop_
_publ_author_name
'Nadurata, Vincent L.'
'Hay, Moya A.'
'Janetzki, Jett T.'
'Gransbury, Gemma K.'
'Boskovic, Colette'

_publ_section_title
;
 Rich redox-activity and solvatochromism in a family of heteroleptic
 cobalt complexes
;
_journal_name_full 'Dalton Transactions'
_journal_paper_doi 10.1039/D1DT03327A
_journal_year 2021
_chemical_formula_moiety '1.5(C34 H30 Co N2 O4), [+ solvents]'
_chemical_formula_sum 'C34 H30 Co N2 O4'
_chemical_formula_weight 589.53
_space_group_crystal_system monoclinic
_space_group_IT_number 15
_space_group_name_Hall '-C 2yc'
_space_group_name_H-M_alt 'C 1 2/c 1'
_atom_sites_solution_hydrogens mixed
_atom_sites_solution_primary dual
_audit_creation_date 2021-08-26
_audit_creation_method
;
Olex2 1.3
(compiled 2020.11.12 svn.r5f609507 for OlexSys, GUI svn.r6272)
;
_audit_update_record
;
2021-09-29 deposited with the CCDC.	2021-10-29 downloaded from the CCDC.
;
_cell_angle_alpha 90
_cell_angle_beta 133.02(3)
_cell_angle_gamma 90
_cell_formula_units_Z 12
_cell_length_a 30.221(6)
_cell_length_b 19.317(4)
_cell_length_c 21.459(4)
_cell_measurement_reflns_used 2231
_cell_measurement_temperature 293(2)
_cell_measurement_theta_max 77.658
_cell_measurement_theta_min 3.064
_cell_volume 9159(5)
_computing_molecular_graphics 'Olex2 1.3 (Dolomanov et al., 2009)'
_computing_publication_material 'Olex2 1.3 (Dolomanov et al., 2009)'
_computing_structure_refinement 'SHELXL 2018/3 (Sheldrick, 2015)'
_computing_structure_solution 'SHELXT 2018/2 (Sheldrick, 2018)'
_diffrn_ambient_temperature 293(2)
_diffrn_measured_fraction_theta_full 0.979
_diffrn_measured_fraction_theta_max 0.815
_diffrn_measurement_device_type 'Bruker APEX-II CCD'
_diffrn_measurement_method '\w scans'
_diffrn_radiation_type MoK\a
_diffrn_radiation_wavelength 0.71073
_diffrn_reflns_av_R_equivalents 0.0487
_diffrn_reflns_av_unetI/netI 0.0381
_diffrn_reflns_Laue_measured_fraction_full 0.979
_diffrn_reflns_Laue_measured_fraction_max 0.815
_diffrn_reflns_limit_h_max 44
_diffrn_reflns_limit_h_min -44
_diffrn_reflns_limit_k_max 26
_diffrn_reflns_limit_k_min -26
_diffrn_reflns_limit_l_max 26
_diffrn_reflns_limit_l_min -26
_diffrn_reflns_number 78316
_diffrn_reflns_point_group_measured_fraction_full 0.979
_diffrn_reflns_point_group_measured_fraction_max 0.815
_diffrn_reflns_theta_full 25.242
_diffrn_reflns_theta_max 32.269
_diffrn_reflns_theta_min 2.298
_exptl_absorpt_coefficient_mu 0.601
_exptl_absorpt_correction_T_max 0.7464
_exptl_absorpt_correction_T_min 0.6575
_exptl_absorpt_correction_type multi-scan
_exptl_absorpt_process_details
;
SADABS-2012/1 (Bruker,2012) was used for absorption correction.
wR2(int) was 0.2010 before and 0.0559 after correction.
The Ratio of minimum to maximum transmission is 0.8809.
The \l/2 correction factor is 0.0015.
;
_exptl_crystal_colour red
_exptl_crystal_colour_primary red
_exptl_crystal_density_diffrn 1.283
_exptl_crystal_description prism
_exptl_crystal_F_000 3684
_exptl_crystal_size_max 0.03
_exptl_crystal_size_mid 0.03
_exptl_crystal_size_min 0.03
_refine_diff_density_max 0.321
_refine_diff_density_min -0.480
_refine_diff_density_rms 0.104
_refine_ls_extinction_coef 0.0052(3)
_refine_ls_extinction_expression Fc^*^=kFc[1+0.001xFc^2^\l^3^/sin(2\q)]^-1/4^
_refine_ls_extinction_method 'SHELXL-2018/3 (Sheldrick 2018)'
_refine_ls_goodness_of_fit_ref 1.081
_refine_ls_hydrogen_treatment mixed
_refine_ls_matrix_type full
_refine_ls_number_parameters 652
_refine_ls_number_reflns 13257
_refine_ls_number_restraints 1003
_refine_ls_restrained_S_all 1.050
_refine_ls_R_factor_all 0.0568
_refine_ls_R_factor_gt 0.0469
_refine_ls_shift/su_max 0.001
_refine_ls_shift/su_mean 0.000
_refine_ls_structure_factor_coef Fsqd
_refine_ls_weighting_details 'w=1/[\s^2^(Fo^2^)+(0.0820P)^2^+1.1259P] where P=(Fo^2^+2Fc^2^)/3'
_refine_ls_weighting_scheme calc
_refine_ls_wR_factor_gt 0.1317
_refine_ls_wR_factor_ref 0.1425
_reflns_Friedel_coverage 0.000
_reflns_number_gt 10704
_reflns_number_total 13257
_reflns_threshold_expression 'I > 2\s(I)'
_cod_data_source_file d1dt03327a2.cif
_cod_data_source_block Compound3
_cod_database_code 7708753
_shelx_shelxl_version_number 2018/3
_shelx_space_group_comment
;
The symmetry employed for this shelxl refinement is uniquely defined
by the following loop, which should always be used as a source of
symmetry information in preference to the above space-group names.
They are only intended as comments.
;
_shelx_estimated_absorpt_t_max 0.982
_shelx_estimated_absorpt_t_min 0.982
_olex2_refinement_description
;
1. Fixed Uiso
 At 1.2 times of:
  All C(H) groups
 At 1.5 times of:
  All C(H,H,H) groups
2. Restrained planarity
 C13B, C18C, C17C, C16B, C15C, C14C
 with sigma of 0.1
3. Rigid bond restraints
 C13B, C14B, C14C, C15B, C15C, C16B, C17B, C17C, C18B, C18C
 with sigma for 1-2 distances of 0.01 and sigma for 1-3 distances of 0.01
 C19C, C19B, C20C, C20B, O1C, O1B, O2C, O2B, C22B, C22C, C21C, C21B, C23B, C23C
 with sigma for 1-2 distances of 0.01 and sigma for 1-3 distances of 0.01
4. Uiso/Uaniso restraints and constraints
C13B \\sim C14B \\sim C14C \\sim C15B \\sim C15C \\sim C16B \\sim C17B \\sim
C17C \\sim C18B \\sim C18C: within 2A with sigma of 0.04 and sigma for terminal
atoms of 0.08 within 2A
C19C \\sim C19B \\sim C20C \\sim C20B \\sim O1C \\sim O1B \\sim O2C \\sim O2B
\\sim C22B \\sim C22C \\sim C21C \\sim C21B \\sim C23B \\sim C23C: within 2A
with sigma of 0.04 and sigma for terminal atoms of 0.08 within 2A
Uanis(C14C) = Uanis(C14B)
Uanis(C15C) = Uanis(C15B)
Uanis(C19B) = Uanis(C19C)
5. Rigid body (RIGU) restrains
 All non-hydrogen atoms
 with sigma for 1-2 distances of 0.004 and sigma for 1-3 distances of 0.004
6. Others
 Sof(O2C)=Sof(O1C)=Sof(C23C)=Sof(H23G)=Sof(H23H)=Sof(H23I)=Sof(C21C)=Sof(H21C)=
 Sof(C19C)=Sof(H19G)=Sof(H19H)=Sof(H19I)=Sof(C22C)=Sof(C20C)=1-FVAR(1)
 Sof(O2B)=Sof(O1B)=Sof(C21B)=Sof(H21B)=Sof(C22B)=Sof(C23B)=Sof(H23D)=Sof(H23E)=
 Sof(H23F)=Sof(C19B)=Sof(H19D)=Sof(H19E)=Sof(H19F)=Sof(C20B)=FVAR(1)
 Sof(C17C)=Sof(H17C)=Sof(C14C)=Sof(H14C)=Sof(C18C)=Sof(H18C)=Sof(C15C)=
 Sof(H15C)=1-FVAR(2)
 Sof(C14B)=Sof(H14B)=Sof(C18B)=Sof(H18B)=Sof(C17B)=Sof(H17B)=Sof(C15B)=
 Sof(H15B)=FVAR(2)
7.a Aromatic/amide H refined with riding coordinates:
 C21A(H21A), C15A(H15A), C17A(H17A), C8(H8), C5(H5), C10(H10), C16A(H16A),
 C14A(H14A), C4(H4), C18A(H18A), C9(H9), C6(H6), C21B(H21B), C14B(H14B),
 C18B(H18B), C17B(H17B), C15B(H15B), C17C(H17C), C21C(H21C), C14C(H14C),
 C18C(H18C), C15C(H15C), C28(H28), C32(H32), C39(H39), C26(H26), C36(H36),
 C33(H33), C27(H27), C34(H34), C35(H35)
7.b Idealised Me refined as rotating group:
 C19A(H19A,H19B,H19C), C23A(H23A,H23B,H23C), C23B(H23D,H23E,H23F), C19B(H19D,
 H19E,H19F), C23C(H23G,H23H,H23I), C19C(H19G,H19H,H19I), C41(H41A,H41B,H41C),
 C37(H37A,H37B,H37C)
;
_olex2_submission_special_instructions 'No special instructions were received'

loop_
_space_group_symop_operation_xyz
'x, y, z'
'-x, y, -z+1/2'
'x+1/2, y+1/2, z'
'-x+1/2, y+1/2, -z+1/2'
'-x, -y, -z'
'x, -y, z-1/2'
'-x+1/2, -y+1/2, -z'
'x+1/2, -y+1/2, z-1/2'

loop_
_atom_site_label
_atom_site_type_symbol
_atom_site_fract_x
_atom_site_fract_y
_atom_site_fract_z
_atom_site_U_iso_or_equiv
_atom_site_adp_type
_atom_site_occupancy
_atom_site_site_symmetry_order
_atom_site_calc_flag
_atom_site_refinement_flags_posn
_atom_site_refinement_flags_adp
_atom_site_refinement_flags_occupancy
_atom_site_disorder_assembly
_atom_site_disorder_group
Co1 Co 0.31192(2) 0.41736(2) 0.68687(2) 0.06630(9) Uani 1 1 d . . . . .
O1A O 0.31936(6) 0.31240(7) 0.69020(8) 0.0805(3) Uani 1 1 d . . . . .
O2A O 0.39585(6) 0.42226(6) 0.80858(8) 0.0777(3) Uani 1 1 d . . . . .
N1 N 0.34249(6) 0.42627(6) 0.62010(8) 0.0623(3) Uani 1 1 d . . . . .
N2 N 0.31893(6) 0.53020(7) 0.67914(8) 0.0684(3) Uani 1 1 d . . . . .
C21A C 0.41585(10) 0.30330(12) 0.82806(14) 0.1020(7) Uani 1 1 d . . . . .
H21A H 0.444786 0.270882 0.867651 0.122 Uiso 1 1 calc R U . . .
C15A C 0.31097(11) 0.27762(11) 0.48644(14) 0.0932(6) Uani 1 1 d . . . . .
H15A H 0.277705 0.252989 0.439875 0.112 Uiso 1 1 calc R U . . .
C17A C 0.41649(12) 0.29421(14) 0.5921(2) 0.1167(8) Uani 1 1 d . . . . .
H17A H 0.455255 0.281091 0.617299 0.140 Uiso 1 1 calc R U . . .
C20A C 0.36369(9) 0.27764(10) 0.74830(13) 0.0874(5) Uani 1 1 d . . . . .
C8 C 0.35702(10) 0.61183(14) 0.45182(15) 0.0982(6) Uani 1 1 d . . . . .
H8 H 0.360279 0.641490 0.420968 0.118 Uiso 1 1 calc R U . . .
C7 C 0.35225(8) 0.63979(10) 0.50764(12) 0.0827(5) Uani 1 1 d . . . . .
C5 C 0.34579(10) 0.72904(11) 0.58020(17) 0.1065(8) Uani 1 1 d . . . . .
H5 H 0.346856 0.775880 0.591195 0.128 Uiso 1 1 calc R U . . .
C13B C 0.30513(8) 0.58204(9) 0.71116(11) 0.0755(4) Uani 1 1 d . U . . .
C10 C 0.35355(8) 0.49450(11) 0.48816(11) 0.0773(4) Uani 1 1 d . . . . .
H10 H 0.354367 0.447154 0.481156 0.093 Uiso 1 1 calc R U . . .
C16A C 0.36710(13) 0.25903(11) 0.52189(18) 0.1023(7) Uani 1 1 d . . . . .
H16A H 0.372320 0.222698 0.498979 0.123 Uiso 1 1 calc R U . . .
C19A C 0.36021(15) 0.20135(14) 0.7286(2) 0.1501(14) Uani 1 1 d . . . . .
H19A H 0.400026 0.181530 0.768407 0.225 Uiso 1 1 calc R U . . .
H19B H 0.343891 0.196143 0.671775 0.225 Uiso 1 1 calc R U . . .
H19C H 0.334508 0.178083 0.733324 0.225 Uiso 1 1 calc R U . . .
C3 C 0.33904(6) 0.61112(8) 0.60704(9) 0.0663(3) Uani 1 1 d . . . . .
C11 C 0.34893(6) 0.51987(8) 0.54401(9) 0.0622(3) Uani 1 1 d . . . . .
C14A C 0.30209(8) 0.33235(10) 0.51794(12) 0.0806(4) Uani 1 1 d . . . . .
H14A H 0.263162 0.344233 0.493082 0.097 Uiso 1 1 calc R U . . .
C2 C 0.33221(6) 0.54634(8) 0.63572(8) 0.0601(3) Uani 1 1 d . . . . .
C4 C 0.33797(8) 0.68002(9) 0.62150(13) 0.0857(5) Uani 1 1 d . . . . .
H4 H 0.332334 0.694191 0.657086 0.103 Uiso 1 1 calc R U . . .
C18A C 0.40875(9) 0.34973(12) 0.62599(16) 0.0957(6) Uani 1 1 d . . . . .
H18A H 0.442136 0.372731 0.674427 0.115 Uiso 1 1 calc R U . . .
C9 C 0.35696(10) 0.54293(14) 0.44232(14) 0.0955(6) Uani 1 1 d . . . . .
H9 H 0.359259 0.526525 0.403858 0.115 Uiso 1 1 calc R U . . .
C1 C 0.34231(5) 0.48810(7) 0.59968(8) 0.0576(3) Uani 1 1 d . . . . .
C6 C 0.35171(10) 0.71007(12) 0.52559(17) 0.1038(7) Uani 1 1 d . . . . .
H6 H 0.355543 0.744252 0.499010 0.125 Uiso 1 1 calc R U . . .
C12 C 0.34740(6) 0.59170(8) 0.55224(9) 0.0647(3) Uani 1 1 d . . . . .
C23A C 0.48702(10) 0.38938(14) 0.94302(13) 0.1010(7) Uani 1 1 d . . . . .
H23A H 0.516207 0.405526 0.941286 0.151 Uiso 1 1 calc R U . . .
H23B H 0.502306 0.348793 0.978168 0.151 Uiso 1 1 calc R U . . .
H23C H 0.479644 0.424909 0.966283 0.151 Uiso 1 1 calc R U . . .
C13A C 0.35128(7) 0.36960(8) 0.58671(10) 0.0649(3) Uani 1 1 d . . . . .
C22A C 0.42849(7) 0.37190(11) 0.85363(10) 0.0752(4) Uani 1 1 d . . . . .
O2B O 0.2286(6) 0.4269(7) 0.5696(9) 0.078(2) Uani 0.462(11) 1 d . U P A 1
O1B O 0.2741(6) 0.4142(7) 0.7345(9) 0.088(2) Uani 0.462(11) 1 d . U P A 1
C21B C 0.1726(5) 0.4169(5) 0.6048(7) 0.0904(19) Uani 0.462(11) 1 d . U P A 1
H21B H 0.133540 0.408466 0.581634 0.109 Uiso 0.462(11) 1 calc R U P A 1
C14B C 0.2463(4) 0.6111(6) 0.6557(5) 0.107(2) Uani 0.650(15) 1 d . U P B 1
H14B H 0.217129 0.597281 0.599021 0.129 Uiso 0.650(15) 1 calc R U P B 1
C22B C 0.1794(7) 0.4288(9) 0.5517(9) 0.089(3) Uani 0.462(11) 1 d . U P A 1
C23B C 0.1247(8) 0.4246(12) 0.4418(9) 0.090(2) Uani 0.462(11) 1 d . U P A 1
H23D H 0.099186 0.385219 0.424494 0.135 Uiso 0.462(11) 1 calc R U P A 1
H23E H 0.143901 0.420196 0.420277 0.135 Uiso 0.462(11) 1 calc R U P A 1
H23F H 0.100789 0.466042 0.419638 0.135 Uiso 0.462(11) 1 calc R U P A 1
C19B C 0.2053(6) 0.4067(11) 0.7506(8) 0.170(5) Uani 0.462(11) 1 d . U P A 1
H19D H 0.202886 0.451240 0.767945 0.255 Uiso 0.462(11) 1 calc R U P A 1
H19E H 0.236453 0.379742 0.800114 0.255 Uiso 0.462(11) 1 calc R U P A 1
H19F H 0.167165 0.383262 0.718142 0.255 Uiso 0.462(11) 1 calc R U P A 1
C18B C 0.3469(5) 0.5981(6) 0.7967(8) 0.0710(13) Uani 0.650(15) 1 d . U P B 1
H18B H 0.384520 0.576463 0.833431 0.085 Uiso 0.650(15) 1 calc R U P B 1
C17B C 0.3316(5) 0.6488(5) 0.8283(8) 0.0868(18) Uani 0.650(15) 1 d . U P B 1
H17B H 0.359607 0.660624 0.885795 0.104 Uiso 0.650(15) 1 calc R U P B 1
C15B C 0.2328(4) 0.6612(6) 0.6882(5) 0.125(3) Uani 0.650(15) 1 d . U P B 1
H15B H 0.195119 0.682543 0.653164 0.150 Uiso 0.650(15) 1 calc R U P B 1
C20B C 0.2202(4) 0.4160(5) 0.6954(6) 0.091(2) Uani 0.462(11) 1 d . U P A 1
O2C O 0.2284(6) 0.4109(6) 0.5624(8) 0.0697(14) Uani 0.538(11) 1 d . U P A 2
O1C O 0.2690(6) 0.4338(6) 0.7279(8) 0.091(2) Uani 0.538(11) 1 d . U P A 2
C23C C 0.1225(8) 0.4298(12) 0.4561(9) 0.123(5) Uani 0.538(11) 1 d . U P A 2
H23G H 0.125872 0.417605 0.416129 0.184 Uiso 0.538(11) 1 calc R U P A 2
H23H H 0.109882 0.477220 0.447520 0.184 Uiso 0.538(11) 1 calc R U P A 2
H23I H 0.093228 0.400422 0.447756 0.184 Uiso 0.538(11) 1 calc R U P A 2
C17C C 0.3293(10) 0.6317(9) 0.8291(14) 0.087(3) Uani 0.350(15) 1 d . U P B 2
H17C H 0.355473 0.635098 0.888069 0.105 Uiso 0.350(15) 1 calc R U P B 2
C21C C 0.1681(5) 0.4400(6) 0.5920(7) 0.114(3) Uani 0.538(11) 1 d . U P A 2
H21C H 0.129041 0.452642 0.566027 0.137 Uiso 0.538(11) 1 calc R U P A 2
C19C C 0.1931(5) 0.4563(9) 0.7278(7) 0.170(5) Uani 0.538(11) 1 d . U P A 2
H19G H 0.149753 0.456388 0.689460 0.255 Uiso 0.538(11) 1 calc R U P A 2
H19H H 0.208493 0.500957 0.754219 0.255 Uiso 0.538(11) 1 calc R U P A 2
H19I H 0.209523 0.421692 0.770845 0.255 Uiso 0.538(11) 1 calc R U P A 2
C22C C 0.1776(6) 0.4216(6) 0.5375(7) 0.0705(15) Uani 0.538(11) 1 d . U P A 2
C14C C 0.2636(6) 0.6306(10) 0.6626(10) 0.107(2) Uani 0.350(15) 1 d . U P B 2
H14C H 0.241052 0.631126 0.604398 0.129 Uiso 0.350(15) 1 calc R U P B 2
C20C C 0.2111(5) 0.4405(6) 0.6788(7) 0.116(3) Uani 0.538(11) 1 d . U P A 2
C18C C 0.3394(9) 0.5863(11) 0.7976(14) 0.069(2) Uani 0.350(15) 1 d . U P B 2
H18C H 0.370728 0.554896 0.833741 0.082 Uiso 0.350(15) 1 calc R U P B 2
C15C C 0.2536(7) 0.6801(11) 0.6978(11) 0.125(3) Uani 0.350(15) 1 d . U P B 2
H15C H 0.227588 0.716518 0.663584 0.150 Uiso 0.350(15) 1 calc R U P B 2
Co2 Co 0.000000 0.60944(2) 0.250000 0.05372(9) Uani 1 2 d S T P . .
O4 O 0.09287(4) 0.60922(5) 0.34191(7) 0.0666(3) Uani 1 1 d . . . . .
O3 O 0.00213(5) 0.54130(6) 0.18076(7) 0.0709(3) Uani 1 1 d . . . . .
N3 N -0.00248(5) 0.69789(6) 0.31033(7) 0.0544(2) Uani 1 1 d . . . . .
C25 C -0.00614(5) 0.82916(6) 0.29904(7) 0.0516(2) Uani 1 1 d . . . . .
C30 C 0.000000 0.86918(9) 0.250000 0.0495(3) Uani 1 2 d S T P . .
C41 C 0.19309(8) 0.57212(13) 0.42195(14) 0.1013(7) Uani 1 1 d . . . . .
H41A H 0.209279 0.615155 0.422569 0.152 Uiso 1 1 calc R U . . .
H41B H 0.213478 0.534347 0.421419 0.152 Uiso 1 1 calc R U . . .
H41C H 0.198998 0.569019 0.471852 0.152 Uiso 1 1 calc R U . . .
C29 C 0.000000 0.94166(9) 0.250000 0.0554(4) Uani 1 2 d S T P . .
C28 C -0.00773(7) 0.97396(7) 0.30093(10) 0.0650(3) Uani 1 1 d . . . . .
H28 H -0.008890 1.022013 0.302206 0.078 Uiso 1 1 calc R U . . .
C32 C 0.03771(8) 0.66331(10) 0.44803(11) 0.0795(4) Uani 1 1 d . . . . .
H32 H 0.073162 0.649782 0.462169 0.095 Uiso 1 1 calc R U . . .
C39 C 0.10752(7) 0.52263(9) 0.28002(11) 0.0752(4) Uani 1 1 d . . . . .
H39 H 0.137166 0.495261 0.290071 0.090 Uiso 1 1 calc R U . . .
C26 C -0.01249(7) 0.86251(8) 0.34910(9) 0.0622(3) Uani 1 1 d . . . . .
H26 H -0.016022 0.837560 0.382594 0.075 Uiso 1 1 calc R U . . .
C36 C -0.06248(9) 0.70876(11) 0.34743(13) 0.0839(5) Uani 1 1 d . . . . .
H36 H -0.094610 0.726889 0.293815 0.101 Uiso 1 1 calc R U . . .
C24 C -0.00310(5) 0.75627(6) 0.28208(7) 0.0503(2) Uani 1 1 d . . . . .
C33 C 0.03131(12) 0.65502(13) 0.50573(13) 0.1030(7) Uani 1 1 d . . . . .
H33 H 0.063184 0.636986 0.559537 0.124 Uiso 1 1 calc R U . . .
C27 C -0.01353(7) 0.93550(8) 0.34844(11) 0.0686(3) Uani 1 1 d . . . . .
H27 H -0.018360 0.958330 0.381630 0.082 Uiso 1 1 calc R U . . .
C34 C -0.02123(13) 0.67301(12) 0.48441(16) 0.1027(7) Uani 1 1 d . . . . .
H34 H -0.024843 0.667734 0.523855 0.123 Uiso 1 1 calc R U . . .
C40 C 0.12608(6) 0.56871(9) 0.34306(10) 0.0669(3) Uani 1 1 d . . . . .
C38 C 0.04810(7) 0.51350(8) 0.20243(11) 0.0707(4) Uani 1 1 d . . . . .
C37 C 0.03677(12) 0.46753(15) 0.13548(18) 0.1228(10) Uani 1 1 d . . . . .
H37A H 0.004662 0.486754 0.079954 0.184 Uiso 1 1 calc R U . . .
H37B H 0.025519 0.422053 0.138511 0.184 Uiso 1 1 calc R U . . .
H37C H 0.072938 0.464678 0.145588 0.184 Uiso 1 1 calc R U . . .
C31 C -0.00929(7) 0.69192(7) 0.36941(9) 0.0594(3) Uani 1 1 d . . . . .
C35 C -0.06794(12) 0.69845(12) 0.40618(18) 0.1005(6) Uani 1 1 d . . . . .
H35 H -0.104124 0.709204 0.391324 0.121 Uiso 1 1 calc R U . . .
C16B C 0.27865(16) 0.67835(16) 0.77661(19) 0.1204(9) Uani 1 1 d . U . . .
H16B H 0.2686(12) 0.7096(15) 0.8006(18) 0.130(9) Uiso 1 1 d . . . . .

loop_
_atom_site_aniso_label
_atom_site_aniso_U_11
_atom_site_aniso_U_22
_atom_site_aniso_U_33
_atom_site_aniso_U_23
_atom_site_aniso_U_13
_atom_site_aniso_U_12
Co1 0.05837(13) 0.07957(15) 0.05900(13) 0.00845(8) 0.03927(11) 0.00579(8)
O1A 0.0743(7) 0.0776(7) 0.0742(7) 0.0088(5) 0.0447(6) 0.0004(5)
O2A 0.0662(6) 0.0865(8) 0.0622(6) 0.0092(5) 0.0367(5) 0.0029(5)
N1 0.0578(6) 0.0671(7) 0.0609(6) -0.0018(5) 0.0401(5) -0.0018(5)
N2 0.0633(6) 0.0796(8) 0.0573(6) 0.0002(5) 0.0392(6) 0.0080(6)
C21A 0.0820(12) 0.0927(13) 0.0869(12) 0.0266(10) 0.0403(10) 0.0171(10)
C15A 0.1139(15) 0.0855(12) 0.0907(12) -0.0204(10) 0.0740(12) -0.0203(11)
C17A 0.1066(16) 0.0978(15) 0.164(2) -0.0075(15) 0.0994(18) 0.0148(13)
C20A 0.0843(11) 0.0786(10) 0.0877(11) 0.0165(9) 0.0541(10) 0.0064(8)
C8 0.0884(13) 0.1246(18) 0.0848(12) 0.0222(11) 0.0604(11) -0.0064(11)
C7 0.0611(8) 0.0871(11) 0.0777(10) 0.0137(8) 0.0387(8) -0.0079(7)
C5 0.0856(13) 0.0649(10) 0.1133(17) -0.0005(10) 0.0460(12) -0.0080(9)
C13B 0.0775(9) 0.0864(10) 0.0654(8) -0.0019(7) 0.0499(8) 0.0085(8)
C10 0.0721(9) 0.0975(12) 0.0677(8) -0.0021(8) 0.0499(8) -0.0020(8)
C16A 0.143(2) 0.0737(11) 0.1328(19) -0.0090(11) 0.1109(18) -0.0015(12)
C19A 0.133(2) 0.0833(15) 0.147(2) 0.0069(16) 0.061(2) 0.0176(15)
C3 0.0476(6) 0.0670(8) 0.0583(7) -0.0055(6) 0.0259(6) -0.0056(5)
C11 0.0474(6) 0.0764(8) 0.0546(6) -0.0006(6) 0.0315(5) -0.0049(5)
C14A 0.0746(9) 0.0875(11) 0.0758(9) -0.0138(8) 0.0499(8) -0.0091(8)
C2 0.0478(6) 0.0681(7) 0.0501(6) -0.0042(5) 0.0278(5) -0.0002(5)
C4 0.0695(9) 0.0696(9) 0.0805(10) -0.0096(8) 0.0364(8) -0.0027(7)
C18A 0.0726(10) 0.0892(12) 0.1159(15) -0.0164(11) 0.0607(11) -0.0012(9)
C9 0.0956(13) 0.1266(17) 0.0815(11) 0.0071(11) 0.0671(11) -0.0030(12)
C1 0.0465(5) 0.0657(7) 0.0510(6) -0.0026(5) 0.0295(5) -0.0032(5)
C6 0.0849(12) 0.0835(12) 0.1080(15) 0.0185(11) 0.0521(12) -0.0110(10)
C12 0.0449(6) 0.0731(8) 0.0573(7) 0.0016(6) 0.0276(5) -0.0065(5)
C23A 0.0775(12) 0.1258(18) 0.0654(10) 0.0182(10) 0.0354(9) 0.0065(11)
C13A 0.0672(8) 0.0641(7) 0.0703(8) -0.0010(6) 0.0496(7) -0.0030(6)
C22A 0.0636(8) 0.0984(11) 0.0621(8) 0.0164(8) 0.0423(7) 0.0056(8)
O2B 0.0598(19) 0.086(6) 0.064(3) 0.009(3) 0.033(2) 0.007(3)
O1B 0.073(3) 0.114(6) 0.085(4) -0.006(4) 0.057(3) -0.003(3)
C21B 0.062(3) 0.097(4) 0.101(4) 0.000(3) 0.052(3) -0.001(3)
C14B 0.083(4) 0.150(6) 0.0736(17) -0.006(3) 0.047(3) 0.034(3)
C22B 0.052(3) 0.100(7) 0.080(4) 0.013(4) 0.031(3) 0.006(3)
C23B 0.059(3) 0.102(5) 0.076(3) 0.015(4) 0.033(3) 0.007(3)
C19B 0.104(4) 0.315(15) 0.129(5) -0.015(6) 0.095(4) 0.004(6)
C18B 0.066(2) 0.084(4) 0.071(2) -0.007(2) 0.0504(16) -0.014(2)
C17B 0.106(3) 0.084(5) 0.090(3) -0.024(3) 0.075(2) -0.018(3)
C15B 0.102(4) 0.163(6) 0.107(2) 0.003(3) 0.070(3) 0.050(4)
C20B 0.075(3) 0.117(5) 0.094(4) -0.016(4) 0.062(3) -0.008(3)
O2C 0.0608(16) 0.079(4) 0.064(2) 0.002(2) 0.0407(15) 0.005(2)
O1C 0.083(2) 0.128(6) 0.085(2) 0.011(3) 0.066(2) 0.014(3)
C23C 0.072(4) 0.138(10) 0.101(5) 0.047(6) 0.036(4) 0.001(5)
C17C 0.124(6) 0.072(6) 0.079(4) -0.012(4) 0.074(4) -0.016(4)
C21C 0.069(2) 0.164(9) 0.111(3) 0.010(5) 0.062(3) 0.022(4)
C19C 0.104(4) 0.315(15) 0.129(5) -0.015(6) 0.095(4) 0.004(6)
C22C 0.064(3) 0.065(2) 0.076(3) 0.003(2) 0.045(3) -0.0005(18)
C14C 0.083(4) 0.150(6) 0.0736(17) -0.006(3) 0.047(3) 0.034(3)
C20C 0.090(3) 0.176(8) 0.110(4) 0.016(5) 0.080(3) 0.016(4)
C18C 0.079(6) 0.074(5) 0.069(3) -0.003(3) 0.057(4) -0.016(4)
C15C 0.102(4) 0.163(6) 0.107(2) 0.003(3) 0.070(3) 0.050(4)
Co2 0.04499(13) 0.05485(14) 0.05545(14) 0.000 0.03196(11) 0.000
O4 0.0459(4) 0.0743(6) 0.0628(5) -0.0112(4) 0.0305(4) -0.0043(4)
O3 0.0568(5) 0.0656(6) 0.0685(6) -0.0157(4) 0.0342(5) -0.0019(4)
N3 0.0566(5) 0.0598(5) 0.0525(5) 0.0038(4) 0.0395(5) 0.0021(4)
C25 0.0497(5) 0.0584(6) 0.0481(5) -0.0007(4) 0.0339(5) 0.0010(4)
C30 0.0426(7) 0.0568(8) 0.0457(7) 0.000 0.0288(6) 0.000
C41 0.0484(8) 0.1260(17) 0.0887(13) -0.0097(11) 0.0308(8) 0.0037(9)
C29 0.0472(8) 0.0563(8) 0.0554(8) 0.000 0.0321(7) 0.000
C28 0.0642(7) 0.0573(7) 0.0713(8) -0.0064(6) 0.0453(7) 0.0005(5)
C32 0.0801(10) 0.0918(11) 0.0663(8) 0.0143(8) 0.0498(8) -0.0021(8)
C39 0.0610(7) 0.0836(10) 0.0810(9) -0.0023(8) 0.0484(7) 0.0108(7)
C26 0.0711(8) 0.0680(7) 0.0623(7) -0.0035(6) 0.0513(7) 0.0007(6)
C36 0.0921(11) 0.0952(12) 0.0956(12) 0.0271(10) 0.0763(11) 0.0198(9)
C24 0.0493(5) 0.0582(6) 0.0464(5) 0.0009(4) 0.0338(5) 0.0012(4)
C33 0.1221(17) 0.1182(16) 0.0719(10) 0.0161(10) 0.0674(12) -0.0128(13)
C27 0.0756(9) 0.0694(8) 0.0732(8) -0.0113(7) 0.0556(8) 0.0005(7)
C34 0.160(2) 0.0945(13) 0.1119(15) 0.0080(11) 0.1156(17) -0.0079(13)
C40 0.0471(6) 0.0778(9) 0.0658(8) 0.0021(6) 0.0346(6) 0.0010(6)
C38 0.0718(8) 0.0630(7) 0.0759(9) -0.0107(6) 0.0499(8) -0.0002(6)
C37 0.1067(16) 0.126(2) 0.1163(17) -0.0512(15) 0.0684(14) 0.0039(14)
C31 0.0707(7) 0.0582(6) 0.0605(7) 0.0047(5) 0.0492(6) -0.0009(5)
C35 0.1311(17) 0.0985(13) 0.1382(18) 0.0248(13) 0.1178(16) 0.0169(12)
C16B 0.151(2) 0.127(2) 0.1170(17) -0.0110(15) 0.1044(18) 0.0238(17)

loop_
_atom_type_symbol
_atom_type_description
_atom_type_scat_dispersion_real
_atom_type_scat_dispersion_imag
_atom_type_scat_source
C C 0.0033 0.0016 'International Tables Vol C Tables 4.2.6.8 and 6.1.1.4'
H H 0.0000 0.0000 'International Tables Vol C Tables 4.2.6.8 and 6.1.1.4'
Co Co 0.3494 0.9721 'International Tables Vol C Tables 4.2.6.8 and 6.1.1.4'
N N 0.0061 0.0033 'International Tables Vol C Tables 4.2.6.8 and 6.1.1.4'
O O 0.0106 0.0060 'International Tables Vol C Tables 4.2.6.8 and 6.1.1.4'

loop_
_geom_angle_atom_site_label_1
_geom_angle_atom_site_label_2
_geom_angle_atom_site_label_3
_geom_angle
_geom_angle_site_symmetry_1
_geom_angle_site_symmetry_3
_geom_angle_publ_flag
O1A Co1 O2A 89.44(5) . . ?
O1A Co1 N1 90.88(5) . . ?
O1A Co1 N2 166.45(5) . . ?
O1A Co1 O2C 89.6(3) . . ?
O2A Co1 N1 97.05(6) . . ?
O2A Co1 N2 87.22(5) . . ?
O2A Co1 O2C 178.0(3) . . ?
N1 Co1 N2 76.52(5) . . ?
O2B Co1 O1A 98.6(4) . . ?
O2B Co1 O2A 171.9(4) . . ?
O2B Co1 N1 84.2(5) . . ?
O2B Co1 N2 85.3(4) . . ?
O1B Co1 O1A 92.3(4) . . ?
O1B Co1 O2A 89.5(4) . . ?
O1B Co1 N1 172.7(4) . . ?
O1B Co1 N2 100.8(4) . . ?
O1B Co1 O2B 88.8(6) . . ?
O2C Co1 N1 81.2(3) . . ?
O2C Co1 N2 93.3(3) . . ?
O1C Co1 O1A 103.2(3) . . ?
O1C Co1 O2A 92.4(4) . . ?
O1C Co1 N1 163.1(3) . . ?
O1C Co1 N2 90.1(4) . . ?
O1C Co1 O2C 89.5(5) . . ?
C20A O1A Co1 126.55(13) . . ?
C22A O2A Co1 125.97(13) . . ?
C1 N1 Co1 113.40(10) . . ?
C1 N1 C13A 120.36(13) . . ?
C13A N1 Co1 125.23(9) . . ?
C13B N2 Co1 125.58(12) . . ?
C2 N2 Co1 112.91(10) . . ?
C2 N2 C13B 121.28(15) . . ?
C20A C21A H21A 116.7 . . ?
C22A C21A H21A 116.7 . . ?
C22A C21A C20A 126.63(18) . . ?
C16A C15A H15A 119.4 . . ?
C16A C15A C14A 121.2(2) . . ?
C14A C15A H15A 119.4 . . ?
C16A C17A H17A 119.8 . . ?
C16A C17A C18A 120.4(2) . . ?
C18A C17A H17A 119.8 . . ?
O1A C20A C21A 125.52(19) . . ?
O1A C20A C19A 115.2(2) . . ?
C21A C20A C19A 119.2(2) . . ?
C7 C8 H8 119.4 . . ?
C9 C8 H8 119.4 . . ?
C9 C8 C7 121.16(18) . . ?
C8 C7 C6 128.8(2) . . ?
C8 C7 C12 116.29(19) . . ?
C12 C7 C6 114.9(2) . . ?
C4 C5 H5 118.8 . . ?
C6 C5 H5 118.8 . . ?
C6 C5 C4 122.4(2) . . ?
C14B C13B N2 119.0(4) . . ?
C18B C13B N2 119.7(6) . . ?
C18B C13B C14B 120.9(6) . . ?
C14C C13B N2 123.3(8) . . ?
C14C C13B C18C 117.0(13) . . ?
C18C C13B N2 119.5(10) . . ?
C11 C10 H10 121.1 . . ?
C11 C10 C9 117.79(19) . . ?
C9 C10 H10 121.1 . . ?
C15A C16A C17A 119.5(2) . . ?
C15A C16A H16A 120.2 . . ?
C17A C16A H16A 120.2 . . ?
C20A C19A H19A 109.5 . . ?
C20A C19A H19B 109.5 . . ?
C20A C19A H19C 109.5 . . ?
H19A C19A H19B 109.5 . . ?
H19A C19A H19C 109.5 . . ?
H19B C19A H19C 109.5 . . ?
C4 C3 C2 134.39(18) . . ?
C4 C3 C12 119.44(17) . . ?
C12 C3 C2 106.17(13) . . ?
C10 C11 C1 134.65(16) . . ?
C10 C11 C12 119.31(15) . . ?
C12 C11 C1 105.99(13) . . ?
C15A C14A H14A 120.1 . . ?
C15A C14A C13A 119.73(18) . . ?
C13A C14A H14A 120.1 . . ?
N2 C2 C3 135.71(14) . . ?
N2 C2 C1 117.72(13) . . ?
C3 C2 C1 106.54(13) . . ?
C5 C4 H4 121.1 . . ?
C3 C4 C5 117.7(2) . . ?
C3 C4 H4 121.1 . . ?
C17A C18A H18A 120.5 . . ?
C13A C18A C17A 119.0(2) . . ?
C13A C18A H18A 120.5 . . ?
C8 C9 C10 122.9(2) . . ?
C8 C9 H9 118.6 . . ?
C10 C9 H9 118.6 . . ?
N1 C1 C11 134.44(14) . . ?
N1 C1 C2 118.58(13) . . ?
C11 C1 C2 106.96(12) . . ?
C7 C6 H6 119.0 . . ?
C5 C6 C7 122.0(2) . . ?
C5 C6 H6 119.0 . . ?
C7 C12 C3 123.40(16) . . ?
C11 C12 C7 122.52(17) . . ?
C11 C12 C3 114.06(14) . . ?
H23A C23A H23B 109.5 . . ?
H23A C23A H23C 109.5 . . ?
H23B C23A H23C 109.5 . . ?
C22A C23A H23A 109.5 . . ?
C22A C23A H23B 109.5 . . ?
C22A C23A H23C 109.5 . . ?
C14A C13A N1 120.09(15) . . ?
C18A C13A N1 119.83(15) . . ?
C18A C13A C14A 119.97(17) . . ?
O2A C22A C21A 125.54(17) . . ?
O2A C22A C23A 115.53(19) . . ?
C21A C22A C23A 118.92(18) . . ?
C22B O2B Co1 126.3(12) . . ?
C20B O1B Co1 127.6(11) . . ?
C22B C21B H21B 117.4 . . ?
C22B C21B C20B 125.2(12) . . ?
C20B C21B H21B 117.4 . . ?
C13B C14B H14B 120.7 . . ?
C15B C14B C13B 118.6(6) . . ?
C15B C14B H14B 120.7 . . ?
O2B C22B C21B 125.8(14) . . ?
O2B C22B C23B 104.1(13) . . ?
C21B C22B C23B 127.5(14) . . ?
C22B C23B H23D 109.5 . . ?
C22B C23B H23E 109.5 . . ?
C22B C23B H23F 109.5 . . ?
H23D C23B H23E 109.5 . . ?
H23D C23B H23F 109.5 . . ?
H23E C23B H23F 109.5 . . ?
H19D C19B H19E 109.5 . . ?
H19D C19B H19F 109.5 . . ?
H19E C19B H19F 109.5 . . ?
C20B C19B H19D 109.5 . . ?
C20B C19B H19E 109.5 . . ?
C20B C19B H19F 109.5 . . ?
C13B C18B H18B 120.5 . . ?
C13B C18B C17B 119.0(9) . . ?
C17B C18B H18B 120.5 . . ?
C18B C17B H17B 120.0 . . ?
C16B C17B C18B 120.1(10) . . ?
C16B C17B H17B 120.0 . . ?
C14B C15B H15B 120.9 . . ?
C14B C15B C16B 118.2(5) . . ?
C16B C15B H15B 120.9 . . ?
O1B C20B C21B 124.8(12) . . ?
O1B C20B C19B 114.9(10) . . ?
C21B C20B C19B 119.8(10) . . ?
C22C O2C Co1 126.8(9) . . ?
C20C O1C Co1 124.9(9) . . ?
H23G C23C H23H 109.5 . . ?
H23G C23C H23I 109.5 . . ?
H23H C23C H23I 109.5 . . ?
C22C C23C H23G 109.5 . . ?
C22C C23C H23H 109.5 . . ?
C22C C23C H23I 109.5 . . ?
C18C C17C H17C 119.0 . . ?
C18C C17C C16B 122.1(19) . . ?
C16B C17C H17C 119.0 . . ?
C22C C21C H21C 117.1 . . ?
C20C C21C H21C 117.1 . . ?
C20C C21C C22C 125.7(10) . . ?
H19G C19C H19H 109.5 . . ?
H19G C19C H19I 109.5 . . ?
H19H C19C H19I 109.5 . . ?
C20C C19C H19G 109.5 . . ?
C20C C19C H19H 109.5 . . ?
C20C C19C H19I 109.5 . . ?
O2C C22C C23C 129.3(13) . . ?
O2C C22C C21C 124.5(11) . . ?
C23C C22C C21C 105.5(13) . . ?
C13B C14C H14C 119.8 . . ?
C13B C14C C15C 120.4(14) . . ?
C15C C14C H14C 119.8 . . ?
O1C C20C C21C 127.8(11) . . ?
O1C C20C C19C 112.6(10) . . ?
C21C C20C C19C 119.4(9) . . ?
C13B C18C H18C 119.1 . . ?
C17C C18C C13B 122(2) . . ?
C17C C18C H18C 119.1 . . ?
C14C C15C H15C 118.5 . . ?
C16B C15C C14C 123.1(15) . . ?
C16B C15C H15C 118.5 . . ?
O4 Co2 O4 179.76(6) . 2 ?
O4 Co2 N3 89.65(5) 2 . ?
O4 Co2 N3 90.54(5) 2 2 ?
O4 Co2 N3 89.65(5) . 2 ?
O4 Co2 N3 90.54(5) . . ?
O3 Co2 O4 89.80(5) 2 2 ?
O3 Co2 O4 90.04(5) 2 . ?
O3 Co2 O4 89.80(5) . . ?
O3 Co2 O4 90.04(5) . 2 ?
O3 Co2 O3 98.61(7) 2 . ?
O3 Co2 N3 92.45(5) . 2 ?
O3 Co2 N3 168.94(5) 2 2 ?
O3 Co2 N3 92.45(5) 2 . ?
O3 Co2 N3 168.93(5) . . ?
N3 Co2 N3 76.49(6) . 2 ?
C40 O4 Co2 124.67(10) . . ?
C38 O3 Co2 126.40(10) . . ?
C24 N3 Co2 114.03(8) . . ?
C24 N3 C31 122.15(11) . . ?
C31 N3 Co2 123.50(9) . . ?
C30 C25 C24 106.05(11) . . ?
C26 C25 C30 118.95(13) . . ?
C26 C25 C24 135.00(12) . . ?
C25 C30 C25 113.83(15) . 2 ?
C29 C30 C25 123.09(8) . . ?
C29 C30 C25 123.08(8) . 2 ?
H41A C41 H41B 109.5 . . ?
H41A C41 H41C 109.5 . . ?
H41B C41 H41C 109.5 . . ?
C40 C41 H41A 109.5 . . ?
C40 C41 H41B 109.5 . . ?
C40 C41 H41C 109.5 . . ?
C30 C29 C28 116.28(9) . . ?
C30 C29 C28 116.28(9) . 2 ?
C28 C29 C28 127.44(19) . 2 ?
C29 C28 H28 119.6 . . ?
C27 C28 C29 120.76(14) . . ?
C27 C28 H28 119.6 . . ?
C33 C32 H32 120.5 . . ?
C31 C32 H32 120.5 . . ?
C31 C32 C33 119.0(2) . . ?
C40 C39 H39 117.2 . . ?
C40 C39 C38 125.65(14) . . ?
C38 C39 H39 117.2 . . ?
C25 C26 H26 120.8 . . ?
C25 C26 C27 118.37(13) . . ?
C27 C26 H26 120.8 . . ?
C31 C36 H36 120.3 . . ?
C31 C36 C35 119.34(19) . . ?
C35 C36 H36 120.3 . . ?
N3 C24 C25 135.37(11) . . ?
N3 C24 C24 117.56(7) . 2 ?
C25 C24 C24 107.01(7) . 2 ?
C32 C33 H33 119.6 . . ?
C34 C33 C32 120.7(2) . . ?
C34 C33 H33 119.6 . . ?
C28 C27 C26 122.54(13) . . ?
C28 C27 H27 118.7 . . ?
C26 C27 H27 118.7 . . ?
C33 C34 H34 120.0 . . ?
C35 C34 C33 120.05(18) . . ?
C35 C34 H34 120.0 . . ?
O4 C40 C41 115.78(16) . . ?
O4 C40 C39 126.63(14) . . ?
C39 C40 C41 117.60(15) . . ?
O3 C38 C39 126.17(14) . . ?
O3 C38 C37 115.15(16) . . ?
C39 C38 C37 118.64(16) . . ?
C38 C37 H37A 109.5 . . ?
C38 C37 H37B 109.5 . . ?
C38 C37 H37C 109.5 . . ?
H37A C37 H37B 109.5 . . ?
H37A C37 H37C 109.5 . . ?
H37B C37 H37C 109.5 . . ?
C32 C31 N3 117.97(14) . . ?
C36 C31 N3 121.57(14) . . ?
C36 C31 C32 120.25(15) . . ?
C36 C35 H35 119.7 . . ?
C34 C35 C36 120.6(2) . . ?
C34 C35 H35 119.7 . . ?
C17B C16B C15B 123.0(6) . . ?
C17B C16B H16B 118.1(17) . . ?
C15B C16B H16B 118.6(17) . . ?
C17C C16B H16B 121.8(19) . . ?
C15C C16B C17C 113.6(11) . . ?
C15C C16B H16B 124.1(19) . . ?

loop_
_geom_bond_atom_site_label_1
_geom_bond_atom_site_label_2
_geom_bond_distance
_geom_bond_site_symmetry_2
_geom_bond_publ_flag
Co1 O1A 2.0360(14) . ?
Co1 O2A 2.0554(17) . ?
Co1 N1 2.1778(14) . ?
Co1 N2 2.2072(15) . ?
Co1 O2B 2.015(14) . ?
Co1 O1B 1.988(16) . ?
Co1 O2C 2.079(13) . ?
Co1 O1C 2.028(13) . ?
O1A C20A 1.233(2) . ?
O2A C22A 1.246(2) . ?
N1 C1 1.2710(19) . ?
N1 C13A 1.429(2) . ?
N2 C13B 1.428(2) . ?
N2 C2 1.279(2) . ?
C21A H21A 0.9300 . ?
C21A C20A 1.407(3) . ?
C21A C22A 1.385(3) . ?
C15A H15A 0.9300 . ?
C15A C16A 1.351(3) . ?
C15A C14A 1.376(3) . ?
C17A H17A 0.9300 . ?
C17A C16A 1.375(4) . ?
C17A C18A 1.402(3) . ?
C20A C19A 1.517(3) . ?
C8 H8 0.9300 . ?
C8 C7 1.408(3) . ?
C8 C9 1.346(4) . ?
C7 C6 1.414(3) . ?
C7 C12 1.411(2) . ?
C5 H5 0.9300 . ?
C5 C4 1.422(3) . ?
C5 C6 1.351(4) . ?
C13B C14B 1.417(8) . ?
C13B C18B 1.378(13) . ?
C13B C14C 1.325(17) . ?
C13B C18C 1.38(2) . ?
C10 H10 0.9300 . ?
C10 C11 1.387(2) . ?
C10 C9 1.411(3) . ?
C16A H16A 0.9300 . ?
C19A H19A 0.9600 . ?
C19A H19B 0.9600 . ?
C19A H19C 0.9600 . ?
C3 C2 1.470(2) . ?
C3 C4 1.372(2) . ?
C3 C12 1.412(2) . ?
C11 C1 1.473(2) . ?
C11 C12 1.403(2) . ?
C14A H14A 0.9300 . ?
C14A C13A 1.383(2) . ?
C2 C1 1.510(2) . ?
C4 H4 0.9300 . ?
C18A H18A 0.9300 . ?
C18A C13A 1.370(2) . ?
C9 H9 0.9300 . ?
C6 H6 0.9300 . ?
C23A H23A 0.9600 . ?
C23A H23B 0.9600 . ?
C23A H23C 0.9600 . ?
C23A C22A 1.514(3) . ?
O2B C22B 1.26(2) . ?
O1B C20B 1.221(16) . ?
C21B H21B 0.9300 . ?
C21B C22B 1.309(19) . ?
C21B C20B 1.425(13) . ?
C14B H14B 0.9300 . ?
C14B C15B 1.405(11) . ?
C22B C23B 1.73(2) . ?
C23B H23D 0.9600 . ?
C23B H23E 0.9600 . ?
C23B H23F 0.9600 . ?
C19B H19D 0.9600 . ?
C19B H19E 0.9600 . ?
C19B H19F 0.9600 . ?
C19B C20B 1.539(15) . ?
C18B H18B 0.9300 . ?
C18B C17B 1.436(16) . ?
C17B H17B 0.9300 . ?
C17B C16B 1.302(12) . ?
C15B H15B 0.9300 . ?
C15B C16B 1.429(9) . ?
O2C C22C 1.251(18) . ?
O1C C20C 1.293(14) . ?
C23C H23G 0.9600 . ?
C23C H23H 0.9600 . ?
C23C H23I 0.9600 . ?
C23C C22C 1.37(2) . ?
C17C H17C 0.9300 . ?
C17C C18C 1.27(3) . ?
C17C C16B 1.44(2) . ?
C21C H21C 0.9300 . ?
C21C C22C 1.427(15) . ?
C21C C20C 1.362(13) . ?
C19C H19G 0.9600 . ?
C19C H19H 0.9600 . ?
C19C H19I 0.9600 . ?
C19C C20C 1.510(13) . ?
C14C H14C 0.9300 . ?
C14C C15C 1.37(2) . ?
C18C H18C 0.9300 . ?
C15C H15C 0.9300 . ?
C15C C16B 1.298(18) . ?
Co2 O4 2.0528(15) . ?
Co2 O4 2.0529(15) 2 ?
Co2 O3 2.0187(11) . ?
Co2 O3 2.0187(11) 2 ?
Co2 N3 2.1756(12) . ?
Co2 N3 2.1757(12) 2 ?
O4 C40 1.2594(19) . ?
O3 C38 1.2460(19) . ?
N3 C24 1.2744(17) . ?
N3 C31 1.4211(17) . ?
C25 C30 1.4162(15) . ?
C25 C26 1.3739(18) . ?
C25 C24 1.4727(17) . ?
C30 C29 1.400(2) . ?
C41 H41A 0.9600 . ?
C41 H41B 0.9600 . ?
C41 H41C 0.9600 . ?
C41 C40 1.515(2) . ?
C29 C28 1.4095(17) . ?
C29 C28 1.4096(17) 2 ?
C28 H28 0.9300 . ?
C28 C27 1.366(2) . ?
C32 H32 0.9300 . ?
C32 C33 1.387(3) . ?
C32 C31 1.378(2) . ?
C39 H39 0.9300 . ?
C39 C40 1.379(2) . ?
C39 C38 1.396(2) . ?
C26 H26 0.9300 . ?
C26 C27 1.410(2) . ?
C36 H36 0.9300 . ?
C36 C31 1.370(2) . ?
C36 C35 1.393(3) . ?
C24 C24 1.511(2) 2 ?
C33 H33 0.9300 . ?
C33 C34 1.364(4) . ?
C27 H27 0.9300 . ?
C34 H34 0.9300 . ?
C34 C35 1.349(4) . ?
C38 C37 1.516(3) . ?
C37 H37A 0.9600 . ?
C37 H37B 0.9600 . ?
C37 H37C 0.9600 . ?
C35 H35 0.9300 . ?
C16B H16B 0.97(3) . ?

loop_
_geom_torsion_atom_site_label_1
_geom_torsion_atom_site_label_2
_geom_torsion_atom_site_label_3
_geom_torsion_atom_site_label_4
_geom_torsion
_geom_torsion_site_symmetry_1
_geom_torsion_site_symmetry_2
_geom_torsion_site_symmetry_3
_geom_torsion_site_symmetry_4
_geom_torsion_publ_flag
Co1 O1A C20A C21A 7.1(3) . . . . ?
Co1 O1A C20A C19A -171.7(2) . . . . ?
Co1 O2A C22A C21A 4.2(3) . . . . ?
Co1 O2A C22A C23A -176.82(14) . . . . ?
Co1 N1 C1 C11 -168.33(12) . . . . ?
Co1 N1 C1 C2 10.24(15) . . . . ?
Co1 N1 C13A C14A 68.58(19) . . . . ?
Co1 N1 C13A C18A -107.64(18) . . . . ?
Co1 N2 C13B C14B -93.4(6) . . . . ?
Co1 N2 C13B C18B 80.4(4) . . . . ?
Co1 N2 C13B C14C -121.0(9) . . . . ?
Co1 N2 C13B C18C 64.4(6) . . . . ?
Co1 N2 C2 C3 176.02(12) . . . . ?
Co1 N2 C2 C1 -1.51(15) . . . . ?
Co1 O2B C22B C21B -8(2) . . . . ?
Co1 O2B C22B C23B -171.5(11) . . . . ?
Co1 O1B C20B C21B 3.6(17) . . . . ?
Co1 O1B C20B C19B 175.3(10) . . . . ?
Co1 O2C C22C C23C 167.6(15) . . . . ?
Co1 O2C C22C C21C -0.7(18) . . . . ?
Co1 O1C C20C C21C -1.9(17) . . . . ?
Co1 O1C C20C C19C -176.7(8) . . . . ?
N2 C13B C14B C15B 178.9(5) . . . . ?
N2 C13B C18B C17B -178.1(5) . . . . ?
N2 C13B C14C C15C -178.3(10) . . . . ?
N2 C13B C18C C17C 179.3(9) . . . . ?
N2 C2 C1 N1 -6.11(18) . . . . ?
N2 C2 C1 C11 172.83(12) . . . . ?
C15A C14A C13A N1 -179.67(17) . . . . ?
C15A C14A C13A C18A -3.4(3) . . . . ?
C17A C18A C13A N1 -179.7(2) . . . . ?
C17A C18A C13A C14A 4.0(3) . . . . ?
C20A C21A C22A O2A -1.9(4) . . . . ?
C20A C21A C22A C23A 179.1(2) . . . . ?
C8 C7 C6 C5 178.9(2) . . . . ?
C8 C7 C12 C3 -176.51(16) . . . . ?
C8 C7 C12 C11 1.8(2) . . . . ?
C7 C8 C9 C10 -1.5(3) . . . . ?
C13B N2 C2 C3 1.3(2) . . . . ?
C13B N2 C2 C1 -176.22(13) . . . . ?
C13B C14B C15B C16B -2.4(10) . . . . ?
C13B C18B C17B C16B 0.8(10) . . . . ?
C13B C14C C15C C16B -7(2) . . . . ?
C10 C11 C1 N1 5.6(3) . . . . ?
C10 C11 C1 C2 -173.13(16) . . . . ?
C10 C11 C12 C7 -2.0(2) . . . . ?
C10 C11 C12 C3 176.45(13) . . . . ?
C16A C15A C14A C13A 0.5(3) . . . . ?
C16A C17A C18A C13A -1.8(4) . . . . ?
C3 C2 C1 N1 175.69(12) . . . . ?
C3 C2 C1 C11 -5.38(13) . . . . ?
C11 C10 C9 C8 1.3(3) . . . . ?
C14A C15A C16A C17A 1.7(4) . . . . ?
C2 N2 C13B C14B 80.6(6) . . . . ?
C2 N2 C13B C18B -105.6(4) . . . . ?
C2 N2 C13B C14C 53.0(10) . . . . ?
C2 N2 C13B C18C -121.6(6) . . . . ?
C2 C3 C4 C5 -179.17(15) . . . . ?
C2 C3 C12 C7 176.29(13) . . . . ?
C2 C3 C12 C11 -2.14(16) . . . . ?
C4 C5 C6 C7 -1.8(3) . . . . ?
C4 C3 C2 N2 5.8(3) . . . . ?
C4 C3 C2 C1 -176.50(16) . . . . ?
C4 C3 C12 C7 -2.8(2) . . . . ?
C4 C3 C12 C11 178.72(13) . . . . ?
C18A C17A C16A C15A -1.0(4) . . . . ?
C9 C8 C7 C6 179.8(2) . . . . ?
C9 C8 C7 C12 -0.1(3) . . . . ?
C9 C10 C11 C1 177.40(16) . . . . ?
C9 C10 C11 C12 0.5(2) . . . . ?
C1 N1 C13A C14A -99.18(19) . . . . ?
C1 N1 C13A C18A 84.6(2) . . . . ?
C1 C11 C12 C7 -179.73(13) . . . . ?
C1 C11 C12 C3 -1.28(15) . . . . ?
C6 C7 C12 C3 3.6(2) . . . . ?
C6 C7 C12 C11 -178.13(15) . . . . ?
C6 C5 C4 C3 2.6(3) . . . . ?
C12 C7 C6 C5 -1.2(3) . . . . ?
C12 C3 C2 N2 -173.16(15) . . . . ?
C12 C3 C2 C1 4.56(14) . . . . ?
C12 C3 C4 C5 -0.3(2) . . . . ?
C12 C11 C1 N1 -177.22(15) . . . . ?
C12 C11 C1 C2 4.09(14) . . . . ?
C13A N1 C1 C11 0.8(2) . . . . ?
C13A N1 C1 C2 179.37(12) . . . . ?
C22A C21A C20A O1A -4.4(4) . . . . ?
C22A C21A C20A C19A 174.3(3) . . . . ?
C14B C13B C18B C17B -4.5(8) . . . . ?
C14B C15B C16B C17B -1.3(11) . . . . ?
C22B C21B C20B O1B -13.2(19) . . . . ?
C22B C21B C20B C19B 175.5(13) . . . . ?
C18B C13B C14B C15B 5.2(9) . . . . ?
C18B C17B C16B C15B 2.1(11) . . . . ?
C20B C21B C22B O2B 16(2) . . . . ?
C20B C21B C22B C23B 174.9(14) . . . . ?
C22C C21C C20C O1C 9.8(19) . . . . ?
C22C C21C C20C C19C -175.7(11) . . . . ?
C14C C13B C18C C17C 4.4(13) . . . . ?
C14C C15C C16B C17C 15.7(18) . . . . ?
C20C C21C C22C O2C -8.2(19) . . . . ?
C20C C21C C22C C23C -178.8(14) . . . . ?
C18C C13B C14C C15C -3.6(16) . . . . ?
C18C C17C C16B C15C -14.8(18) . . . . ?
Co2 O4 C40 C41 -173.35(14) . . . . ?
Co2 O4 C40 C39 7.1(2) . . . . ?
Co2 O3 C38 C39 1.6(3) . . . . ?
Co2 O3 C38 C37 -176.46(17) . . . . ?
Co2 N3 C24 C25 178.21(12) . . . . ?
Co2 N3 C24 C24 -4.89(17) . . . 2 ?
Co2 N3 C31 C32 68.45(17) . . . . ?
Co2 N3 C31 C36 -106.44(16) . . . . ?
C25 C30 C29 C28 -1.20(8) 2 . . 2 ?
C25 C30 C29 C28 178.80(8) 2 . . . ?
C25 C30 C29 C28 -1.21(8) . . . . ?
C25 C30 C29 C28 178.80(8) . . . 2 ?
C25 C26 C27 C28 -0.8(2) . . . . ?
C30 C25 C26 C27 0.93(19) . . . . ?
C30 C25 C24 N3 175.29(13) . . . . ?
C30 C25 C24 C24 -1.84(14) . . . 2 ?
C30 C29 C28 C27 1.31(16) . . . . ?
C29 C28 C27 C26 -0.3(2) . . . . ?
C28 C29 C28 C27 -178.69(16) 2 . . . ?
C32 C33 C34 C35 0.8(4) . . . . ?
C26 C25 C30 C25 -179.91(13) . . . 2 ?
C26 C25 C30 C29 0.09(13) . . . . ?
C26 C25 C24 N3 -3.9(3) . . . . ?
C26 C25 C24 C24 178.95(14) . . . 2 ?
C24 N3 C31 C32 -118.43(16) . . . . ?
C24 N3 C31 C36 66.7(2) . . . . ?
C24 C25 C30 C25 0.73(6) . . . 2 ?
C24 C25 C30 C29 -179.27(6) . . . . ?
C24 C25 C26 C27 -179.93(14) . . . . ?
C33 C32 C31 N3 -178.03(17) . . . . ?
C33 C32 C31 C36 -3.1(3) . . . . ?
C33 C34 C35 C36 -2.1(4) . . . . ?
C40 C39 C38 O3 -6.0(3) . . . . ?
C40 C39 C38 C37 171.9(2) . . . . ?
C38 C39 C40 O4 1.1(3) . . . . ?
C38 C39 C40 C41 -178.4(2) . . . . ?
C31 N3 C24 C25 4.5(2) . . . . ?
C31 N3 C24 C24 -178.61(13) . . . 2 ?
C31 C32 C33 C34 1.8(3) . . . . ?
C31 C36 C35 C34 0.9(4) . . . . ?
C35 C36 C31 N3 176.54(18) . . . . ?
C35 C36 C31 C32 1.8(3) . . . . ?
C16B C17C C18C C13B 5.1(16) . . . . ?
